data_7123557
loop_
_publ_author_name
'Wang, Jian-Xin'
'Niu, Li-Ya'
'Chen, Peng-Zhong'
'Chen, Yu-Zhe'
'Yang, Qing-Zheng'
'Boulatov, Roman'

_publ_section_title
;
 Ratiometric O2 Sensing Based on Selective Self-Sensitized Photooxidation
 of Donor-Acceptor Fluorophores
;
_journal_name_full 'Chemical Communications'
_journal_paper_doi 10.1039/C9CC03232K
_journal_year 2019
_chemical_formula_moiety 'C31 H29 B F2 O2'
_chemical_formula_sum 'C31 H29 B F2 O2'
_chemical_formula_weight 482.35
_space_group_crystal_system triclinic
_space_group_IT_number 2
_space_group_name_Hall '-P 1'
_space_group_name_H-M_alt 'P -1'
_symmetry_space_group_name_Hall '-P 1'
_symmetry_space_group_name_H-M 'P -1'
_atom_sites_solution_hydrogens geom
_audit_creation_date 2017-05-17
_audit_creation_method
;
Olex2 1.2
(compiled 2017.03.28 svn.r3405 for OlexSys, GUI svn.r5337)
;
_audit_update_record
;
2019-05-14 deposited with the CCDC.    2019-05-23 downloaded from the CCDC.
;
_cell_angle_alpha 71.80(3)
_cell_angle_beta 81.15(3)
_cell_angle_gamma 83.26(3)
_cell_formula_units_Z 2
_cell_length_a 8.7064(17)
_cell_length_b 10.639(2)
_cell_length_c 15.826(3)
_cell_measurement_reflns_used 4242
_cell_measurement_temperature 153(2)
_cell_measurement_theta_max 27.4816
_cell_measurement_theta_min 1.3650
_cell_volume 1372.2(5)
_computing_molecular_graphics 'Olex2 (Dolomanov et al., 2009)'
_computing_publication_material 'Olex2 (Dolomanov et al., 2009)'
_computing_structure_refinement 'XL (Sheldrick, 2008)'
_diffrn_ambient_temperature 153.15
_diffrn_measured_fraction_theta_full 0.995
_diffrn_measured_fraction_theta_max 0.992
_diffrn_measurement_device_type 'multiwire proportional'
_diffrn_measurement_method 'phi and omega scans'
_diffrn_radiation_monochromator graphite
_diffrn_radiation_type MoK\a
_diffrn_radiation_wavelength 0.71073
_diffrn_reflns_av_R_equivalents 0.0480
_diffrn_reflns_av_unetI/netI 0.0475
_diffrn_reflns_Laue_measured_fraction_full 0.995
_diffrn_reflns_Laue_measured_fraction_max 0.992
_diffrn_reflns_limit_h_max 11
_diffrn_reflns_limit_h_min -11
_diffrn_reflns_limit_k_max 13
_diffrn_reflns_limit_k_min -13
_diffrn_reflns_limit_l_max 20
_diffrn_reflns_limit_l_min -20
_diffrn_reflns_number 16791
_diffrn_reflns_point_group_measured_fraction_full 0.995
_diffrn_reflns_point_group_measured_fraction_max 0.992
_diffrn_reflns_theta_full 25.242
_diffrn_reflns_theta_max 27.466
_diffrn_reflns_theta_min 2.021
_exptl_absorpt_coefficient_mu 0.080
_exptl_absorpt_correction_T_max 1.0000
_exptl_absorpt_correction_T_min 0.8360
_exptl_absorpt_correction_type multi-scan
_exptl_absorpt_process_details 'CrystalClear (Rigaku Inc., 2008)'
_exptl_crystal_colour yellow
_exptl_crystal_density_diffrn 1.167
_exptl_crystal_description block
_exptl_crystal_F_000 508
_exptl_crystal_size_max 0.26
_exptl_crystal_size_mid 0.24
_exptl_crystal_size_min 0.16
_refine_diff_density_max 0.507
_refine_diff_density_min -0.300
_refine_diff_density_rms 0.061
_refine_ls_extinction_method none
_refine_ls_goodness_of_fit_ref 1.094
_refine_ls_hydrogen_treatment constr
_refine_ls_matrix_type full
_refine_ls_number_parameters 359
_refine_ls_number_reflns 6229
_refine_ls_number_restraints 54
_refine_ls_restrained_S_all 1.115
_refine_ls_R_factor_all 0.1012
_refine_ls_R_factor_gt 0.0844
_refine_ls_shift/su_max 0.000
_refine_ls_shift/su_mean 0.000
_refine_ls_structure_factor_coef Fsqd
_refine_ls_weighting_details 'w=1/[\s^2^(Fo^2^)+(0.0965P)^2^+1.2379P] where P=(Fo^2^+2Fc^2^)/3'
_refine_ls_weighting_scheme calc
_refine_ls_wR_factor_gt 0.2162
_refine_ls_wR_factor_ref 0.2327
_reflns_Friedel_coverage 0.000
_reflns_number_gt 5044
_reflns_number_total 6229
_reflns_threshold_expression 'I > 2\s(I)'
_cod_data_source_file c9cc03232k2.cif
_cod_data_source_block 2
_cod_original_cell_volume 1372.3(5)
_cod_database_code 7123557
_shelx_shelxl_version_number 2014/7
_shelx_space_group_comment
;
The symmetry employed for this shelxl refinement is uniquely defined
by the following loop, which should always be used as a source of
symmetry information in preference to the above space-group names.
They are only intended as comments.
;
_shelx_estimated_absorpt_t_max 0.987
_shelx_estimated_absorpt_t_min 0.979
_olex2_refinement_description
;
1. Fixed Uiso
 At 1.2 times of:
  All C(H) groups, All C(H,H) groups
 At 1.5 times of:
  All C(H,H,H) groups
2. Uiso/Uaniso restraints and constraints
C29A \\sim C29 \\sim C31 \\sim C31A \\sim C30 \\sim C30A: within 1.7A with
sigma of 0.01 and sigma for terminal atoms of 0.01
Uanis(C29A) \\sim Ueq, Uanis(C29) \\sim Ueq, Uanis(C30A) \\sim Ueq, Uanis(C30)
\\sim Ueq, Uanis(C31A) \\sim Ueq, Uanis(C31) \\sim Ueq: with sigma of 0.01 and
sigma for terminal atoms of 0.01
3. Others
 Sof(C29A)=Sof(H29D)=Sof(H29E)=Sof(H29F)=Sof(C31A)=Sof(H31D)=Sof(H31E)=
 Sof(H31F)=Sof(C30A)=Sof(H30D)=Sof(H30E)=Sof(H30F)=1-FVAR(1)
 Sof(C29)=Sof(H29A)=Sof(H29B)=Sof(H29C)=Sof(C30)=Sof(H30A)=Sof(H30B)=Sof(H30C)=
 Sof(C31)=Sof(H31A)=Sof(H31B)=Sof(H31C)=FVAR(1)
4.a Secondary CH2 refined with riding coordinates:
 C2(H2A,H2B), C3(H3A,H3B), C11(H11A,H11B), C12(H12A,H12B)
4.b Aromatic/amide H refined with riding coordinates:
 C6(H6), C7(H7), C8(H8), C9(H9), C15(H15), C17(H17), C18(H18), C20(H20),
 C23(H23), C24(H24), C26(H26), C27(H27)
4.c Idealised Me refined as rotating group:
 C29(H29A,H29B,H29C), C30(H30A,H30B,H30C), C31(H31A,H31B,H31C), C29A(H29D,H29E,
 H29F), C31A(H31D,H31E,H31F), C30A(H30D,H30E,H30F)
;
_olex2_submission_special_instructions 'No special instructions were received'
_platon_squeeze_void_probe_radius 1.20

loop_
_space_group_symop_operation_xyz
'x, y, z'
'-x, -y, -z'

loop_
_atom_site_label
_atom_site_type_symbol
_atom_site_fract_x
_atom_site_fract_y
_atom_site_fract_z
_atom_site_U_iso_or_equiv
_atom_site_adp_type
_atom_site_occupancy
_atom_site_site_symmetry_order
_atom_site_calc_flag
_atom_site_refinement_flags_posn
_atom_site_refinement_flags_adp
_atom_site_refinement_flags_occupancy
_atom_site_disorder_assembly
_atom_site_disorder_group
F1 F 0.3656(2) 0.6016(2) 0.17283(13) 0.0624(6) Uani 1 1 d . . . . .
F2 F 0.1459(3) 0.49405(18) 0.19891(13) 0.0613(6) Uani 1 1 d . . . . .
O1 O 0.2347(3) 0.5339(2) 0.31626(13) 0.0493(6) Uani 1 1 d . . . . .
O2 O 0.1254(3) 0.7137(2) 0.19714(13) 0.0504(6) Uani 1 1 d . . . . .
C1 C 0.5400(3) 0.1621(2) 0.56250(16) 0.0292(5) Uani 1 1 d . . . . .
C2 C 0.5793(3) 0.2027(2) 0.46063(16) 0.0295(5) Uani 1 1 d . . . . .
H2A H 0.6062 0.2962 0.4372 0.035 Uiso 1 1 calc R . . . .
H2B H 0.4895 0.1928 0.4323 0.035 Uiso 1 1 calc R . . . .
C3 C 0.7203(3) 0.1089(3) 0.44094(18) 0.0348(6) Uani 1 1 d . . . . .
H3A H 0.7021 0.0696 0.3946 0.042 Uiso 1 1 calc R . . . .
H3B H 0.8165 0.1568 0.4204 0.042 Uiso 1 1 calc R . . . .
C4 C 0.7319(3) 0.0035(2) 0.52984(18) 0.0328(5) Uani 1 1 d . . . . .
C5 C 0.6291(3) 0.0351(2) 0.59874(17) 0.0323(5) Uani 1 1 d . . . . .
C6 C 0.6197(3) -0.0557(3) 0.68489(19) 0.0395(6) Uani 1 1 d . . . . .
H6 H 0.5500 -0.0367 0.7325 0.047 Uiso 1 1 calc R . . . .
C7 C 0.7130(3) -0.1736(3) 0.7001(2) 0.0426(6) Uani 1 1 d . . . . .
H7 H 0.7063 -0.2353 0.7585 0.051 Uiso 1 1 calc R . . . .
C8 C 0.8159(3) -0.2032(3) 0.6318(2) 0.0412(6) Uani 1 1 d . . . . .
H8 H 0.8793 -0.2843 0.6435 0.049 Uiso 1 1 calc R . . . .
C9 C 0.8262(3) -0.1141(3) 0.5461(2) 0.0376(6) Uani 1 1 d . . . . .
H9 H 0.8970 -0.1333 0.4990 0.045 Uiso 1 1 calc R . . . .
C10 C 0.4409(3) 0.2328(2) 0.60823(16) 0.0295(5) Uani 1 1 d . . . . .
C11 C 0.4068(3) 0.1981(3) 0.71021(17) 0.0356(6) Uani 1 1 d . . . . .
H11A H 0.5050 0.1759 0.7378 0.043 Uiso 1 1 calc R . . . .
H11B H 0.3418 0.1214 0.7347 0.043 Uiso 1 1 calc R . . . .
C12 C 0.3188(3) 0.3232(3) 0.72877(18) 0.0368(6) Uani 1 1 d . . . . .
H12A H 0.2263 0.2997 0.7739 0.044 Uiso 1 1 calc R . . . .
H12B H 0.3875 0.3708 0.7508 0.044 Uiso 1 1 calc R . . . .
C13 C 0.2713(3) 0.4065(2) 0.63978(16) 0.0298(5) Uani 1 1 d . . . . .
C14 C 0.3463(3) 0.3560(2) 0.57078(16) 0.0278(5) Uani 1 1 d . . . . .
C15 C 0.3198(3) 0.4221(2) 0.48238(16) 0.0289(5) Uani 1 1 d . . . . .
H15 H 0.3687 0.3883 0.4352 0.035 Uiso 1 1 calc R . . . .
C16 C 0.2204(3) 0.5388(2) 0.46361(16) 0.0291(5) Uani 1 1 d . . . . .
C17 C 0.1446(3) 0.5853(2) 0.53365(18) 0.0326(5) Uani 1 1 d . . . . .
H17 H 0.0754 0.6630 0.5210 0.039 Uiso 1 1 calc R . . . .
C18 C 0.1697(3) 0.5188(2) 0.62162(18) 0.0330(5) Uani 1 1 d . . . . .
H18 H 0.1172 0.5503 0.6691 0.040 Uiso 1 1 calc R . . . .
C19 C 0.1951(3) 0.6054(2) 0.37008(17) 0.0297(5) Uani 1 1 d . . . . .
C20 C 0.1291(3) 0.7335(3) 0.33924(18) 0.0366(6) Uani 1 1 d . . . . .
H20 H 0.1075 0.7872 0.3782 0.044 Uiso 1 1 calc R . . . .
C21 C 0.0942(3) 0.7839(2) 0.25200(17) 0.0309(5) Uani 1 1 d . . . . .
C22 C 0.0130(3) 0.9153(2) 0.21672(16) 0.0307(5) Uani 1 1 d . . . . .
C23 C 0.0007(3) 1.0118(2) 0.26023(17) 0.0368(6) Uani 1 1 d . . . . .
H23 H 0.0445 0.9926 0.3147 0.044 Uiso 1 1 calc R . . . .
C24 C -0.0739(3) 1.1352(3) 0.22559(18) 0.0383(6) Uani 1 1 d . . . . .
H24 H -0.0788 1.1995 0.2563 0.046 Uiso 1 1 calc R . . . .
C25 C -0.1425(3) 1.1679(2) 0.14657(16) 0.0325(5) Uani 1 1 d . . . . .
C26 C -0.1302(3) 1.0698(3) 0.10350(18) 0.0374(6) Uani 1 1 d . . . . .
H26 H -0.1775 1.0878 0.0503 0.045 Uiso 1 1 calc R . . . .
C27 C -0.0509(3) 0.9470(3) 0.13610(17) 0.0356(6) Uani 1 1 d . . . . .
H27 H -0.0401 0.8843 0.1036 0.043 Uiso 1 1 calc R . . . .
C28 C -0.2272(3) 1.3037(3) 0.10877(19) 0.0391(6) Uani 1 1 d . . . . .
C29 C -0.2901(17) 1.3712(12) 0.1816(8) 0.101(3) Uani 0.568(10) 1 d . U P A 1
H29A H -0.2026 1.3941 0.2048 0.151 Uiso 0.568(10) 1 calc GR . P A 1
H29B H -0.3531 1.3103 0.2306 0.151 Uiso 0.568(10) 1 calc GR . P A 1
H29C H -0.3547 1.4520 0.1558 0.151 Uiso 0.568(10) 1 calc GR . P A 1
C30 C -0.3784(8) 1.2889(7) 0.0739(6) 0.0588(18) Uani 0.568(10) 1 d . U P A 1
H30A H -0.4400 1.3744 0.0594 0.088 Uiso 0.568(10) 1 calc GR . P A 1
H30B H -0.4392 1.2227 0.1201 0.088 Uiso 0.568(10) 1 calc GR . P A 1
H30C H -0.3517 1.2604 0.0199 0.088 Uiso 0.568(10) 1 calc GR . P A 1
C31 C -0.1187(11) 1.3791(9) 0.0260(7) 0.080(3) Uani 0.568(10) 1 d . U P A 1
H31A H -0.0878 1.3237 -0.0139 0.120 Uiso 0.568(10) 1 calc GR . P A 1
H31B H -0.0256 1.3996 0.0455 0.120 Uiso 0.568(10) 1 calc GR . P A 1
H31C H -0.1740 1.4617 -0.0062 0.120 Uiso 0.568(10) 1 calc GR . P A 1
B1 B 0.2210(4) 0.5847(3) 0.2187(2) 0.0407(7) Uani 1 1 d . . . . .
C29A C -0.1922(17) 1.4071(9) 0.1498(8) 0.067(3) Uani 0.432(10) 1 d . U P A 2
H29D H -0.0826 1.4267 0.1320 0.101 Uiso 0.432(10) 1 calc GR . P A 2
H29E H -0.2122 1.3729 0.2152 0.101 Uiso 0.432(10) 1 calc GR . P A 2
H29F H -0.2591 1.4884 0.1285 0.101 Uiso 0.432(10) 1 calc GR . P A 2
C31A C -0.1906(18) 1.3550(12) 0.0103(7) 0.076(3) Uani 0.432(10) 1 d . U P A 2
H31D H -0.0782 1.3643 -0.0054 0.114 Uiso 0.432(10) 1 calc GR . P A 2
H31E H -0.2471 1.4418 -0.0116 0.114 Uiso 0.432(10) 1 calc GR . P A 2
H31F H -0.2220 1.2931 -0.0173 0.114 Uiso 0.432(10) 1 calc GR . P A 2
C30A C -0.4015(13) 1.2896(11) 0.1321(11) 0.086(3) Uani 0.432(10) 1 d . U P A 2
H30D H -0.4577 1.3766 0.1106 0.130 Uiso 0.432(10) 1 calc GR . P A 2
H30E H -0.4268 1.2544 0.1972 0.130 Uiso 0.432(10) 1 calc GR . P A 2
H30F H -0.4324 1.2287 0.1034 0.130 Uiso 0.432(10) 1 calc GR . P A 2

loop_
_atom_site_aniso_label
_atom_site_aniso_U_11
_atom_site_aniso_U_22
_atom_site_aniso_U_33
_atom_site_aniso_U_23
_atom_site_aniso_U_13
_atom_site_aniso_U_12
F1 0.0545(11) 0.0690(13) 0.0481(11) -0.0019(9) -0.0038(9) 0.0104(9)
F2 0.0857(15) 0.0428(10) 0.0570(12) -0.0094(9) -0.0291(10) 0.0002(9)
O1 0.0725(15) 0.0387(11) 0.0360(10) -0.0150(9) -0.0155(10) 0.0208(10)
O2 0.0759(15) 0.0403(11) 0.0361(10) -0.0159(9) -0.0192(10) 0.0204(10)
C1 0.0269(11) 0.0264(11) 0.0319(12) -0.0050(9) -0.0052(9) -0.0016(9)
C2 0.0265(11) 0.0290(12) 0.0301(12) -0.0056(9) -0.0034(9) 0.0001(9)
C3 0.0312(13) 0.0355(13) 0.0368(13) -0.0116(11) -0.0012(10) -0.0005(10)
C4 0.0280(12) 0.0314(12) 0.0393(14) -0.0106(10) -0.0047(10) -0.0021(9)
C5 0.0305(12) 0.0283(12) 0.0371(13) -0.0079(10) -0.0060(10) -0.0008(9)
C6 0.0417(15) 0.0366(14) 0.0370(14) -0.0084(11) -0.0077(11) 0.0067(11)
C7 0.0439(16) 0.0328(14) 0.0471(16) -0.0052(12) -0.0132(13) 0.0037(11)
C8 0.0353(14) 0.0313(13) 0.0560(17) -0.0108(12) -0.0147(12) 0.0070(11)
C9 0.0303(13) 0.0333(13) 0.0473(15) -0.0123(11) -0.0036(11) 0.0041(10)
C10 0.0296(12) 0.0273(11) 0.0301(12) -0.0059(9) -0.0052(9) -0.0016(9)
C11 0.0392(14) 0.0340(13) 0.0308(13) -0.0067(10) -0.0069(10) 0.0033(10)
C12 0.0430(15) 0.0326(13) 0.0331(13) -0.0070(10) -0.0098(11) 0.0025(11)
C13 0.0314(12) 0.0263(11) 0.0323(12) -0.0079(10) -0.0077(10) -0.0019(9)
C14 0.0272(11) 0.0255(11) 0.0303(12) -0.0075(9) -0.0054(9) -0.0004(9)
C15 0.0295(12) 0.0255(11) 0.0313(12) -0.0079(9) -0.0048(9) -0.0009(9)
C16 0.0284(12) 0.0261(11) 0.0336(12) -0.0074(9) -0.0093(9) -0.0016(9)
C17 0.0361(13) 0.0244(11) 0.0399(14) -0.0124(10) -0.0107(11) 0.0026(9)
C18 0.0363(13) 0.0304(12) 0.0349(13) -0.0141(10) -0.0066(10) 0.0022(10)
C19 0.0287(12) 0.0286(12) 0.0338(12) -0.0113(10) -0.0068(9) 0.0002(9)
C20 0.0481(15) 0.0295(13) 0.0344(13) -0.0115(10) -0.0120(11) 0.0029(11)
C21 0.0318(12) 0.0272(12) 0.0329(12) -0.0070(10) -0.0075(10) -0.0002(9)
C22 0.0327(12) 0.0285(12) 0.0290(12) -0.0061(10) -0.0041(10) -0.0019(9)
C23 0.0498(16) 0.0301(13) 0.0320(13) -0.0075(10) -0.0175(11) 0.0020(11)
C24 0.0533(16) 0.0308(13) 0.0321(13) -0.0098(10) -0.0107(12) -0.0004(11)
C25 0.0368(13) 0.0294(12) 0.0279(12) -0.0037(10) -0.0073(10) 0.0021(10)
C26 0.0483(16) 0.0338(13) 0.0313(13) -0.0079(10) -0.0142(11) -0.0001(11)
C27 0.0445(15) 0.0319(13) 0.0319(13) -0.0121(10) -0.0080(11) 0.0018(11)
C28 0.0464(16) 0.0307(13) 0.0379(14) -0.0063(11) -0.0127(12) 0.0048(11)
C29 0.131(7) 0.084(5) 0.099(6) -0.047(4) -0.050(5) 0.048(5)
C30 0.058(4) 0.049(3) 0.068(4) -0.015(3) -0.025(3) 0.014(3)
C31 0.074(5) 0.051(4) 0.089(5) 0.017(4) -0.009(4) -0.005(4)
B1 0.0523(19) 0.0340(15) 0.0355(16) -0.0119(13) -0.0098(14) 0.0074(13)
C29A 0.104(6) 0.037(4) 0.072(5) -0.023(4) -0.053(5) 0.021(4)
C31A 0.108(7) 0.056(5) 0.052(4) -0.006(4) -0.010(5) 0.011(5)
C30A 0.068(5) 0.064(5) 0.111(7) -0.008(5) -0.003(5) 0.002(4)

loop_
_atom_type_symbol
_atom_type_description
_atom_type_scat_dispersion_real
_atom_type_scat_dispersion_imag
_atom_type_scat_source
C C 0.0033 0.0016 'International Tables Vol C Tables 4.2.6.8 and 6.1.1.4'
H H 0.0000 0.0000 'International Tables Vol C Tables 4.2.6.8 and 6.1.1.4'
B B 0.0013 0.0007 'International Tables Vol C Tables 4.2.6.8 and 6.1.1.4'
O O 0.0106 0.0060 'International Tables Vol C Tables 4.2.6.8 and 6.1.1.4'
F F 0.0171 0.0103 'International Tables Vol C Tables 4.2.6.8 and 6.1.1.4'

loop_
_geom_angle_atom_site_label_1
_geom_angle_atom_site_label_2
_geom_angle_atom_site_label_3
_geom_angle
C19 O1 B1 123.2(2)
C21 O2 B1 122.5(2)
C5 C1 C2 107.1(2)
C10 C1 C2 124.8(2)
C10 C1 C5 128.0(2)
C1 C2 H2A 110.5
C1 C2 H2B 110.5
C1 C2 C3 106.08(19)
H2A C2 H2B 108.7
C3 C2 H2A 110.5
C3 C2 H2B 110.5
C2 C3 H3A 111.0
C2 C3 H3B 111.0
H3A C3 H3B 109.0
C4 C3 C2 103.9(2)
C4 C3 H3A 111.0
C4 C3 H3B 111.0
C5 C4 C3 111.6(2)
C9 C4 C3 127.2(2)
C9 C4 C5 121.2(2)
C4 C5 C1 109.8(2)
C6 C5 C1 131.2(2)
C6 C5 C4 118.9(2)
C5 C6 H6 120.3
C7 C6 C5 119.4(3)
C7 C6 H6 120.3
C6 C7 H7 119.4
C8 C7 C6 121.3(3)
C8 C7 H7 119.4
C7 C8 H8 120.1
C7 C8 C9 119.8(2)
C9 C8 H8 120.1
C4 C9 H9 120.3
C8 C9 C4 119.4(3)
C8 C9 H9 120.3
C1 C10 C11 125.7(2)
C1 C10 C14 127.3(2)
C14 C10 C11 107.0(2)
C10 C11 H11A 110.6
C10 C11 H11B 110.6
C10 C11 C12 105.5(2)
H11A C11 H11B 108.8
C12 C11 H11A 110.6
C12 C11 H11B 110.6
C11 C12 H12A 110.8
C11 C12 H12B 110.8
H12A C12 H12B 108.9
C13 C12 C11 104.6(2)
C13 C12 H12A 110.8
C13 C12 H12B 110.8
C14 C13 C12 110.8(2)
C18 C13 C12 128.3(2)
C18 C13 C14 121.0(2)
C13 C14 C10 110.2(2)
C15 C14 C10 130.5(2)
C15 C14 C13 119.3(2)
C14 C15 H15 120.2
C14 C15 C16 119.7(2)
C16 C15 H15 120.2
C15 C16 C19 118.2(2)
C17 C16 C15 119.9(2)
C17 C16 C19 121.9(2)
C16 C17 H17 119.8
C18 C17 C16 120.4(2)
C18 C17 H17 119.8
C13 C18 C17 119.7(2)
C13 C18 H18 120.1
C17 C18 H18 120.1
O1 C19 C16 115.2(2)
O1 C19 C20 120.5(2)
C20 C19 C16 124.2(2)
C19 C20 H20 119.8
C19 C20 C21 120.5(2)
C21 C20 H20 119.8
O2 C21 C20 120.9(2)
O2 C21 C22 115.6(2)
C20 C21 C22 123.4(2)
C23 C22 C21 121.8(2)
C23 C22 C27 118.2(2)
C27 C22 C21 119.9(2)
C22 C23 H23 119.5
C24 C23 C22 121.1(2)
C24 C23 H23 119.5
C23 C24 H24 119.1
C23 C24 C25 121.8(2)
C25 C24 H24 119.1
C24 C25 C26 116.6(2)
C24 C25 C28 121.9(2)
C26 C25 C28 121.4(2)
C25 C26 H26 119.0
C27 C26 C25 122.1(2)
C27 C26 H26 119.0
C22 C27 H27 119.9
C26 C27 C22 120.1(2)
C26 C27 H27 119.9
C25 C28 C29 112.5(4)
C25 C28 C30 110.5(3)
C25 C28 C31 106.2(4)
C29 C28 C30 102.0(6)
C29 C28 C31 118.9(7)
C30 C28 C31 106.4(5)
C29A C28 C25 113.3(4)
C31A C28 C25 111.7(5)
C31A C28 C29A 108.7(7)
C31A C28 C30A 108.8(8)
C30A C28 C25 108.3(5)
C30A C28 C29A 105.8(7)
C28 C29 H29A 109.5
C28 C29 H29B 109.5
C28 C29 H29C 109.5
H29A C29 H29B 109.5
H29A C29 H29C 109.5
H29B C29 H29C 109.5
C28 C30 H30A 109.5
C28 C30 H30B 109.5
C28 C30 H30C 109.5
H30A C30 H30B 109.5
H30A C30 H30C 109.5
H30B C30 H30C 109.5
C28 C31 H31A 109.5
C28 C31 H31B 109.5
C28 C31 H31C 109.5
H31A C31 H31B 109.5
H31A C31 H31C 109.5
H31B C31 H31C 109.5
F1 B1 F2 112.7(3)
F1 B1 O1 108.8(3)
F1 B1 O2 109.4(3)
F2 B1 O1 106.9(2)
F2 B1 O2 108.4(3)
O1 B1 O2 110.6(2)
C28 C29A H29D 109.5
C28 C29A H29E 109.5
C28 C29A H29F 109.5
H29D C29A H29E 109.5
H29D C29A H29F 109.5
H29E C29A H29F 109.5
C28 C31A H31D 109.5
C28 C31A H31E 109.5
C28 C31A H31F 109.5
H31D C31A H31E 109.5
H31D C31A H31F 109.5
H31E C31A H31F 109.5
C28 C30A H30D 109.5
C28 C30A H30E 109.5
C28 C30A H30F 109.5
H30D C30A H30E 109.5
H30D C30A H30F 109.5
H30E C30A H30F 109.5

loop_
_geom_bond_atom_site_label_1
_geom_bond_atom_site_label_2
_geom_bond_distance
F1 B1 1.355(4)
F2 B1 1.362(4)
O1 C19 1.294(3)
O1 B1 1.486(4)
O2 C21 1.292(3)
O2 B1 1.490(4)
C1 C2 1.527(3)
C1 C5 1.471(3)
C1 C10 1.353(3)
C2 H2A 0.9900
C2 H2B 0.9900
C2 C3 1.545(3)
C3 H3A 0.9900
C3 H3B 0.9900
C3 C4 1.510(4)
C4 C5 1.400(4)
C4 C9 1.388(3)
C5 C6 1.400(4)
C6 H6 0.9500
C6 C7 1.387(4)
C7 H7 0.9500
C7 C8 1.385(4)
C8 H8 0.9500
C8 C9 1.387(4)
C9 H9 0.9500
C10 C11 1.528(3)
C10 C14 1.469(3)
C11 H11A 0.9900
C11 H11B 0.9900
C11 C12 1.543(4)
C12 H12A 0.9900
C12 H12B 0.9900
C12 C13 1.501(3)
C13 C14 1.405(3)
C13 C18 1.381(3)
C14 C15 1.397(3)
C15 H15 0.9500
C15 C16 1.405(3)
C16 C17 1.397(4)
C16 C19 1.467(3)
C17 H17 0.9500
C17 C18 1.389(4)
C18 H18 0.9500
C19 C20 1.383(3)
C20 H20 0.9500
C20 C21 1.383(3)
C21 C22 1.473(3)
C22 C23 1.390(3)
C22 C27 1.399(3)
C23 H23 0.9500
C23 C24 1.380(4)
C24 H24 0.9500
C24 C25 1.397(3)
C25 C26 1.401(4)
C25 C28 1.528(3)
C26 H26 0.9500
C26 C27 1.388(4)
C27 H27 0.9500
C28 C29 1.541(10)
C28 C30 1.546(7)
C28 C31 1.547(9)
C28 C29A 1.520(9)
C28 C31A 1.478(11)
C28 C30A 1.519(12)
C29 H29A 0.9800
C29 H29B 0.9800
C29 H29C 0.9800
C30 H30A 0.9800
C30 H30B 0.9800
C30 H30C 0.9800
C31 H31A 0.9800
C31 H31B 0.9800
C31 H31C 0.9800
C29A H29D 0.9800
C29A H29E 0.9800
C29A H29F 0.9800
C31A H31D 0.9800
C31A H31E 0.9800
C31A H31F 0.9800
C30A H30D 0.9800
C30A H30E 0.9800
C30A H30F 0.9800

loop_
_geom_torsion_atom_site_label_1
_geom_torsion_atom_site_label_2
_geom_torsion_atom_site_label_3
_geom_torsion_atom_site_label_4
_geom_torsion
O1 C19 C20 C21 4.6(4)
O2 C21 C22 C23 -166.4(3)
O2 C21 C22 C27 12.0(4)
C1 C2 C3 C4 11.4(3)
C1 C5 C6 C7 176.3(3)
C1 C10 C11 C12 167.2(2)
C1 C10 C14 C13 -173.7(2)
C1 C10 C14 C15 8.3(4)
C2 C1 C5 C4 7.1(3)
C2 C1 C5 C6 -168.8(3)
C2 C1 C10 C11 -176.4(2)
C2 C1 C10 C14 3.5(4)
C2 C3 C4 C5 -7.5(3)
C2 C3 C4 C9 170.7(2)
C3 C4 C5 C1 0.4(3)
C3 C4 C5 C6 176.9(2)
C3 C4 C9 C8 -176.7(2)
C4 C5 C6 C7 0.6(4)
C5 C1 C2 C3 -11.5(3)
C5 C1 C10 C11 3.7(4)
C5 C1 C10 C14 -176.4(2)
C5 C4 C9 C8 1.4(4)
C5 C6 C7 C8 0.2(4)
C6 C7 C8 C9 -0.3(4)
C7 C8 C9 C4 -0.5(4)
C9 C4 C5 C1 -177.9(2)
C9 C4 C5 C6 -1.4(4)
C10 C1 C2 C3 168.5(2)
C10 C1 C5 C4 -172.9(2)
C10 C1 C5 C6 11.1(4)
C10 C11 C12 C13 14.3(3)
C10 C14 C15 C16 178.6(2)
C11 C10 C14 C13 6.2(3)
C11 C10 C14 C15 -171.8(2)
C11 C12 C13 C14 -11.1(3)
C11 C12 C13 C18 169.1(2)
C12 C13 C14 C10 3.3(3)
C12 C13 C14 C15 -178.5(2)
C12 C13 C18 C17 177.8(2)
C13 C14 C15 C16 0.8(3)
C14 C10 C11 C12 -12.7(3)
C14 C13 C18 C17 -2.0(4)
C14 C15 C16 C17 -2.3(3)
C14 C15 C16 C19 -179.9(2)
C15 C16 C17 C18 1.6(4)
C15 C16 C19 O1 16.7(3)
C15 C16 C19 C20 -165.5(2)
C16 C17 C18 C13 0.5(4)
C16 C19 C20 C21 -173.1(2)
C17 C16 C19 O1 -160.9(2)
C17 C16 C19 C20 16.9(4)
C18 C13 C14 C10 -176.9(2)
C18 C13 C14 C15 1.3(4)
C19 O1 B1 F1 107.7(3)
C19 O1 B1 F2 -130.4(3)
C19 O1 B1 O2 -12.6(4)
C19 C16 C17 C18 179.1(2)
C19 C20 C21 O2 -1.4(4)
C19 C20 C21 C22 175.1(2)
C20 C21 C22 C23 16.9(4)
C20 C21 C22 C27 -164.8(3)
C21 O2 B1 F1 -104.3(3)
C21 O2 B1 F2 132.5(3)
C21 O2 B1 O1 15.7(4)
C21 C22 C23 C24 179.1(3)
C21 C22 C27 C26 178.8(2)
C22 C23 C24 C25 1.1(4)
C23 C22 C27 C26 -2.8(4)
C23 C24 C25 C26 -0.7(4)
C23 C24 C25 C28 179.1(3)
C24 C25 C26 C27 -1.4(4)
C24 C25 C28 C29 -25.1(8)
C24 C25 C28 C30 -138.4(4)
C24 C25 C28 C31 106.6(6)
C24 C25 C28 C29A 15.4(7)
C24 C25 C28 C31A 138.5(7)
C24 C25 C28 C30A -101.7(8)
C25 C26 C27 C22 3.3(4)
C26 C25 C28 C29 154.8(7)
C26 C25 C28 C30 41.4(5)
C26 C25 C28 C31 -73.6(6)
C26 C25 C28 C29A -164.8(7)
C26 C25 C28 C31A -41.7(8)
C26 C25 C28 C30A 78.2(8)
C27 C22 C23 C24 0.7(4)
C28 C25 C26 C27 178.7(3)
B1 O1 C19 C16 -178.7(2)
B1 O1 C19 C20 3.4(4)
B1 O2 C21 C20 -9.5(4)
B1 O2 C21 C22 173.6(3)

loop_
_platon_squeeze_void_nr
_platon_squeeze_void_average_x
_platon_squeeze_void_average_y
_platon_squeeze_void_average_z
_platon_squeeze_void_volume
_platon_squeeze_void_count_electrons
_platon_squeeze_void_content
1 0.500 0.000 1.000 222 51 ' '
